data_7115729
loop_
_publ_author_name
'Ganesan Karthik'
'A. Srinivasan'
'C. H. Suresh'
'Tavarekere K. Chandrashekar'

_publ_section_title
;
 Fused core-modified planar antiaromatic 32pi heptaphyrins: unusual
 synthesis and structural diversity
;
_journal_name_full Chem.Commun.
_journal_page_first 12127
_journal_paper_doi 10.1039/C4cc05475J
_journal_volume 50
_journal_year 2014
_chemical_formula_moiety 'C88 H79 N3 S3 Se2'
_chemical_formula_sum 'C88 H79 N3 S3 Se2'
_chemical_formula_weight 1432.64
_chemical_name_systematic
; 
 ? 
;
_space_group_IT_number 2
_symmetry_cell_setting triclinic
_symmetry_space_group_name_Hall '-P 1'
_symmetry_space_group_name_H-M 'P -1'
_atom_sites_solution_hydrogens geom
_atom_sites_solution_primary direct
_atom_sites_solution_secondary difmap
_audit_creation_method SHELXL-97
_cell_angle_alpha 90.0360(10)
_cell_angle_beta 89.9970(10)
_cell_angle_gamma 107.9710(10)
_cell_formula_units_Z 2
_cell_length_a 8.9330(2)
_cell_length_b 14.5081(4)
_cell_length_c 40.1827(9)
_cell_measurement_reflns_used 9312
_cell_measurement_temperature 296(2)
_cell_measurement_theta_max 22.01
_cell_measurement_theta_min 2.40
_cell_volume 4953.6(2)
_computing_cell_refinement 'SAINT (Bruker, 2007)'
_computing_data_collection 'SMART (Bruker, 2007)'
_computing_data_reduction 'SAINT (Bruker, 2007)'
_computing_structure_refinement 'SHELXL-97 (Sheldrick, 1997)'
_computing_structure_solution 'SHELXS-97 (Sheldrick, 1990)'
_diffrn_ambient_temperature 296(2)
_diffrn_measured_fraction_theta_full 0.996
_diffrn_measured_fraction_theta_max 0.996
_diffrn_measurement_device_type 'Bruker APEX-II CCD'
_diffrn_measurement_method '\f and \w scans'
_diffrn_radiation_monochromator graphite
_diffrn_radiation_source 'fine-focus sealed tube'
_diffrn_radiation_type MoK\a
_diffrn_radiation_wavelength 0.71073
_diffrn_reflns_av_R_equivalents 0.0587
_diffrn_reflns_av_sigmaI/netI 0.0769
_diffrn_reflns_limit_h_max 9
_diffrn_reflns_limit_h_min -10
_diffrn_reflns_limit_k_max 17
_diffrn_reflns_limit_k_min -17
_diffrn_reflns_limit_l_max 49
_diffrn_reflns_limit_l_min -49
_diffrn_reflns_number 61768
_diffrn_reflns_theta_full 25.74
_diffrn_reflns_theta_max 25.74
_diffrn_reflns_theta_min 1.56
_exptl_absorpt_coefficient_mu 0.845
_exptl_absorpt_correction_T_max 0.7453
_exptl_absorpt_correction_T_min 0.6702
_exptl_absorpt_correction_type multi-scan
_exptl_absorpt_process_details '(SADABS; Blessing, 1995)'
_exptl_crystal_colour pink
_exptl_crystal_density_diffrn 0.960
_exptl_crystal_density_method 'not measured'
_exptl_crystal_description block
_exptl_crystal_F_000 1488
_exptl_crystal_size_max 0.24
_exptl_crystal_size_mid 0.22
_exptl_crystal_size_min 0.18
_platon_squeeze_details
;
;
_refine_diff_density_max 1.001
_refine_diff_density_min -0.384
_refine_diff_density_rms 0.129
_refine_ls_extinction_method none
_refine_ls_goodness_of_fit_ref 1.054
_refine_ls_hydrogen_treatment mixed
_refine_ls_matrix_type full
_refine_ls_number_parameters 983
_refine_ls_number_reflns 18868
_refine_ls_number_restraints 0
_refine_ls_restrained_S_all 1.054
_refine_ls_R_factor_all 0.1560
_refine_ls_R_factor_gt 0.0825
_refine_ls_shift/su_max 0.006
_refine_ls_shift/su_mean 0.000
_refine_ls_structure_factor_coef Fsqd
_refine_ls_weighting_details 'calc w=1/[\s^2^(Fo^2^)+(0.1875P)^2^+0.6790P] where P=(Fo^2^+2Fc^2^)/3'
_refine_ls_weighting_scheme calc
_refine_ls_wR_factor_gt 0.2686
_refine_ls_wR_factor_ref 0.3167
_reflns_number_gt 9645
_reflns_number_total 18868
_reflns_threshold_expression >2sigma(I)
_cod_data_source_file c4cc05475j2.cif
_cod_data_source_block tkc-1
_cod_original_sg_symbol_H-M P-1
_cod_database_code 7115729

loop_
_symmetry_equiv_pos_as_xyz
'x, y, z'
'-x, -y, -z'

loop_
_atom_site_label
_atom_site_type_symbol
_atom_site_fract_x
_atom_site_fract_y
_atom_site_fract_z
_atom_site_U_iso_or_equiv
_atom_site_adp_type
_atom_site_occupancy
_atom_site_symmetry_multiplicity
_atom_site_calc_flag
_atom_site_refinement_flags
_atom_site_disorder_assembly
_atom_site_disorder_group
Se2 Se 0.29904(10) 0.09806(4) 0.348766(15) 0.0794(3) Uani 1 1 d . . .
Se1 Se 0.29902(10) 0.09801(4) 0.151230(15) 0.0798(3) Uani 1 1 d . . .
N2 N 0.3927(6) 0.2847(3) 0.24998(11) 0.0623(13) Uani 1 1 d . . .
H2A H 0.4253 0.3470 0.2500 0.075 Uiso 1 1 calc R . .
C29 C 0.3638(8) 0.2289(4) 0.22184(14) 0.0611(15) Uani 1 1 d . . .
C61 C 0.1249(9) -0.2490(4) 0.36410(15) 0.080(2) Uani 1 1 d . . .
C21 C 0.3347(9) 0.4353(5) 0.19545(17) 0.0752(19) Uani 1 1 d . . .
C39 C 0.6018(9) 0.4359(5) 0.30407(17) 0.0764(19) Uani 1 1 d . . .
C37 C 0.5414(14) 0.5859(5) 0.2980(2) 0.098(3) Uani 1 1 d . . .
N1 N 0.2094(9) -0.0803(4) 0.11591(12) 0.095(2) Uani 1 1 d . . .
C20 C 0.4420(8) 0.3853(4) 0.19295(14) 0.0600(15) Uani 1 1 d . . .
C72 C 0.0729(8) -0.3526(4) 0.12650(14) 0.0622(16) Uani 1 1 d . A .
C45 C 0.3655(9) 0.2306(5) 0.39863(16) 0.079(2) Uani 1 1 d . . .
H45 H 0.3789 0.2592 0.4196 0.095 Uiso 1 1 calc R . .
N3 N 0.2089(9) -0.0808(4) 0.38417(12) 0.098(2) Uani 1 1 d . . .
C63 C -0.0865(11) -0.4021(6) 0.37858(18) 0.096(2) Uani 1 1 d . . .
C43 C 0.3675(8) 0.2346(4) 0.34045(15) 0.0684(17) Uani 1 1 d . . .
C30 C 0.3159(10) 0.1342(4) 0.23286(16) 0.086(2) Uani 1 1 d . . .
H30 H 0.2874 0.0794 0.2194 0.103 Uiso 1 1 calc R . .
C48 C 0.2984(9) 0.0961(4) 0.45532(15) 0.0692(17) Uani 1 1 d . A .
C57 C 0.2301(9) -0.0408(4) 0.41365(15) 0.078(2) Uani 1 1 d . A .
C25 C 0.5995(9) 0.4352(5) 0.19552(17) 0.0751(19) Uani 1 1 d . . .
C19 C 0.3889(7) 0.2777(4) 0.19015(14) 0.0597(15) Uani 1 1 d . . .
C31 C 0.3171(9) 0.1341(4) 0.26743(15) 0.083(2) Uani 1 1 d . . .
H31 H 0.2914 0.0795 0.2810 0.099 Uiso 1 1 calc R . .
C62 C 0.0739(9) -0.3528(4) 0.37393(14) 0.0654(17) Uani 1 1 d . A .
C47 C 0.2803(9) 0.0609(5) 0.41978(15) 0.0738(18) Uani 1 1 d . . .
C2 C 0.1493(9) -0.2004(5) 0.07582(15) 0.0749(18) Uani 1 1 d . . .
H2 H 0.1179 -0.2614 0.0660 0.090 Uiso 1 1 calc R . .
C4 C 0.2293(9) -0.0401(5) 0.08612(14) 0.0749(19) Uani 1 1 d . . .
C58 C 0.1934(8) -0.1144(5) 0.43972(15) 0.0743(18) Uani 1 1 d . . .
H58 H 0.1991 -0.1040 0.4626 0.089 Uiso 1 1 calc R A .
C5 C 0.2807(8) 0.0611(4) 0.08003(14) 0.0710(17) Uani 1 1 d . . .
C77 C -0.0847(11) -0.4015(6) 0.12173(18) 0.091(2) Uani 1 1 d . . .
C60 C 0.1600(9) -0.1797(4) 0.38901(14) 0.0758(19) Uani 1 1 d . A .
C33 C 0.3885(7) 0.2775(4) 0.31002(14) 0.0589(15) Uani 1 1 d . . .
C35 C 0.3341(9) 0.4353(5) 0.30451(17) 0.0774(19) Uani 1 1 d . . .
C3 C 0.1924(8) -0.1151(5) 0.06035(15) 0.0731(18) Uani 1 1 d . . .
H3 H 0.1981 -0.1051 0.0375 0.088 Uiso 1 1 calc R . .
C32 C 0.3631(7) 0.2288(4) 0.27817(14) 0.0608(15) Uani 1 1 d . . .
C46 C 0.3156(9) 0.1291(5) 0.39470(16) 0.0783(19) Uani 1 1 d . A .
C44 C 0.3921(8) 0.2830(4) 0.37124(16) 0.0718(18) Uani 1 1 d . . .
H44 H 0.4263 0.3504 0.3723 0.086 Uiso 1 1 calc R . .
C16 C 0.3651(9) 0.2312(5) 0.10140(17) 0.082(2) Uani 1 1 d . . .
H16 H 0.3793 0.2598 0.0805 0.099 Uiso 1 1 calc R . .
C17 C 0.3905(8) 0.2826(5) 0.12865(15) 0.0711(17) Uani 1 1 d . . .
H17 H 0.4239 0.3499 0.1277 0.085 Uiso 1 1 calc R . .
C18 C 0.3665(8) 0.2348(4) 0.15946(14) 0.0664(17) Uani 1 1 d . . .
C59 C 0.1495(9) -0.2006(5) 0.42381(15) 0.0748(19) Uani 1 1 d . A .
H59 H 0.1186 -0.2617 0.4336 0.090 Uiso 1 1 calc R . .
C71 C 0.1245(9) -0.2493(4) 0.13551(14) 0.076(2) Uani 1 1 d . . .
C1 C 0.1611(9) -0.1791(4) 0.11094(15) 0.0777(19) Uani 1 1 d . A .
C24 C 0.6477(10) 0.5359(6) 0.1997(2) 0.096(2) Uani 1 1 d . . .
H24 H 0.7547 0.5692 0.2009 0.115 Uiso 1 1 calc R . .
C15 C 0.3144(9) 0.1287(5) 0.10551(16) 0.080(2) Uani 1 1 d . . .
C6 C 0.2990(9) 0.0972(5) 0.04462(15) 0.0694(18) Uani 1 1 d . . .
C34 C 0.4433(8) 0.3860(4) 0.30718(14) 0.0600(15) Uani 1 1 d . . .
C67 C 0.1859(11) -0.4017(6) 0.37859(18) 0.092(2) Uani 1 1 d . . .
C26 C 0.7236(10) 0.3842(6) 0.1946(3) 0.120(3) Uani 1 1 d . . .
H26A H 0.7098 0.3447 0.1749 0.181 Uiso 1 1 calc R . .
H26B H 0.7138 0.3441 0.2139 0.181 Uiso 1 1 calc R . .
H26C H 0.8262 0.4314 0.1942 0.181 Uiso 1 1 calc R . .
C27 C 0.1598(10) 0.3838(6) 0.1944(3) 0.118(3) Uani 1 1 d . . .
H27A H 0.1333 0.3488 0.1739 0.177 Uiso 1 1 calc R . .
H27B H 0.1039 0.4305 0.1960 0.177 Uiso 1 1 calc R . .
H27C H 0.1310 0.3394 0.2128 0.177 Uiso 1 1 calc R . .
C36 C 0.3880(12) 0.5355(6) 0.2999(2) 0.092(2) Uani 1 1 d . . .
H36 H 0.3145 0.5687 0.2980 0.110 Uiso 1 1 calc R . .
C38 C 0.6493(10) 0.5363(5) 0.30003(19) 0.092(2) Uani 1 1 d . . .
H38 H 0.7560 0.5702 0.2987 0.110 Uiso 1 1 calc R . .
C22 C 0.3873(12) 0.5354(6) 0.1998(2) 0.094(2) Uani 1 1 d . . .
H22 H 0.3134 0.5684 0.2011 0.113 Uiso 1 1 calc R . .
C28 C 0.5974(16) 0.6962(5) 0.2051(3) 0.155(5) Uani 1 1 d . . .
H28A H 0.6101 0.7246 0.1833 0.233 Uiso 1 1 calc R . .
H28B H 0.6963 0.7166 0.2166 0.233 Uiso 1 1 calc R . .
H28C H 0.5209 0.7168 0.2173 0.233 Uiso 1 1 calc R . .
C23 C 0.5420(14) 0.5866(5) 0.2020(2) 0.099(3) Uani 1 1 d . . .
C40 C 0.1593(10) 0.3833(6) 0.3056(3) 0.120(3) Uani 1 1 d . . .
H40A H 0.1341 0.3456 0.3256 0.180 Uiso 1 1 calc R . .
H40B H 0.1298 0.3413 0.2866 0.180 Uiso 1 1 calc R . .
H40C H 0.1030 0.4299 0.3052 0.180 Uiso 1 1 calc R . .
C42 C 0.7239(10) 0.3838(6) 0.3054(3) 0.123(3) Uani 1 1 d . . .
H42A H 0.8270 0.4304 0.3062 0.184 Uiso 1 1 calc R . .
H42B H 0.7150 0.3440 0.2860 0.184 Uiso 1 1 calc R . .
H42C H 0.7076 0.3439 0.3250 0.184 Uiso 1 1 calc R . .
C41 C 0.5946(17) 0.6966(6) 0.2946(3) 0.166(5) Uani 1 1 d . . .
H41A H 0.5554 0.7141 0.2741 0.249 Uiso 1 1 calc R . .
H41B H 0.7075 0.7208 0.2947 0.249 Uiso 1 1 calc R . .
H41C H 0.5542 0.7243 0.3129 0.249 Uiso 1 1 calc R . .
C12 C 0.5817(11) 0.0982(8) 0.0465(3) 0.131(3) Uani 1 1 d . . .
H12A H 0.6186 0.1474 0.0632 0.196 Uiso 1 1 calc R . .
H12B H 0.6645 0.1020 0.0308 0.196 Uiso 1 1 calc R . .
H12C H 0.5506 0.0355 0.0569 0.196 Uiso 1 1 calc R . .
C14 C 0.0174(12) 0.0988(8) 0.0465(3) 0.131(3) Uani 1 1 d . . .
H14A H -0.0210 0.0338 0.0549 0.197 Uiso 1 1 calc R . .
H14B H -0.0581 0.1099 0.0313 0.197 Uiso 1 1 calc R . .
H14C H 0.0333 0.1438 0.0647 0.197 Uiso 1 1 calc R . .
C10 C 0.1945(13) 0.1447(7) -0.0044(2) 0.116(3) Uani 1 1 d . . .
H10 H 0.1100 0.1557 -0.0154 0.139 Uiso 1 1 calc R . .
C56 C 0.5808(12) 0.1001(8) 0.4534(3) 0.132(3) Uani 1 1 d . A .
H56A H 0.5630 0.0324 0.4492 0.198 Uiso 1 1 calc R . .
H56B H 0.6735 0.1249 0.4668 0.198 Uiso 1 1 calc R . .
H56C H 0.5948 0.1345 0.4326 0.198 Uiso 1 1 calc R . .
C54 C 0.0180(12) 0.1005(8) 0.4536(3) 0.129(3) Uani 1 1 d . A .
H54A H 0.0378 0.1351 0.4328 0.193 Uiso 1 1 calc R . .
H54B H -0.0492 0.1253 0.4672 0.193 Uiso 1 1 calc R . .
H54C H -0.0325 0.0329 0.4493 0.193 Uiso 1 1 calc R . .
C8 C 0.4500(12) 0.1439(7) -0.0045(2) 0.114(3) Uani 1 1 d . . .
H8 H 0.5449 0.1534 -0.0156 0.137 Uiso 1 1 calc R . .
C9 C 0.3319(15) 0.1605(7) -0.0211(2) 0.115(3) Uani 1 1 d . . .
S2 S 0.102(2) -0.3112(12) 0.2017(4) 0.064(4) Uani 0.506(4) 1 d P A 1
C88A C 0.1858(19) -0.2262(10) 0.1705(3) 0.053(4) Uani 0.494(4) 1 d P A 2
C52 C 0.4525(12) 0.1448(7) 0.5043(2) 0.116(3) Uani 1 1 d . A .
H52 H 0.5486 0.1563 0.5151 0.139 Uiso 1 1 calc R . .
C50 C 0.1908(13) 0.1436(7) 0.5045(2) 0.115(3) Uani 1 1 d . A .
H50 H 0.1054 0.1534 0.5156 0.138 Uiso 1 1 calc R . .
C51 C 0.3304(15) 0.1597(7) 0.5215(2) 0.114(3) Uani 1 1 d . . .
S1 S 0.102(4) -0.3077(13) 0.3002(6) 0.052(3) Uani 0.506(4) 1 d P A 1
C81 C 0.0853(19) -0.2267(11) 0.3298(3) 0.060(4) Uani 0.506(4) 1 d P A 1
C84 C 0.0778(18) -0.2360(8) 0.2672(3) 0.049(3) Uani 0.506(4) 1 d P A 1
C84A C 0.1844(18) -0.2348(8) 0.2669(3) 0.050(3) Uani 0.494(4) 1 d P A 2
C81A C 0.185(2) -0.2262(10) 0.3299(3) 0.057(4) Uani 0.494(4) 1 d P A 2
C55 C 0.3473(18) 0.1943(11) 0.5570(2) 0.199(6) Uani 1 1 d . . .
H55A H 0.4202 0.1686 0.5684 0.299 Uiso 1 1 calc R . .
H55B H 0.2468 0.1725 0.5679 0.299 Uiso 1 1 calc R . .
H55C H 0.3858 0.2638 0.5575 0.299 Uiso 1 1 calc R . .
C80 C -0.2043(12) -0.3459(10) 0.1248(3) 0.162(5) Uani 1 1 d . . .
H80A H -0.1855 -0.3089 0.1451 0.243 Uiso 1 1 calc R . .
H80B H -0.3088 -0.3909 0.1252 0.243 Uiso 1 1 calc R . .
H80C H -0.1936 -0.3030 0.1062 0.243 Uiso 1 1 calc R . .
C82A C 0.2930(14) -0.1475(8) 0.3157(3) 0.058(3) Uani 0.494(4) 1 d P A 2
H82A H 0.3580 -0.0963 0.3280 0.069 Uiso 0.494(4) 1 calc PR A 2
C83A C 0.2955(13) -0.1523(7) 0.2804(3) 0.053(3) Uani 0.494(4) 1 d P A 2
C82 C 0.0602(15) -0.1468(7) 0.3158(3) 0.059(3) Uani 0.506(4) 1 d P A 1
H82 H 0.0482 -0.0951 0.3280 0.071 Uiso 0.506(4) 1 calc PR A 1
C83 C 0.0545(14) -0.1516(8) 0.2805(3) 0.059(3) Uani 0.506(4) 1 d P A 1
S3 S 0.0248(4) -0.0756(2) 0.25005(7) 0.0684(11) Uani 0.506(4) 1 d P A 1
S3A S 0.4000(4) -0.0752(2) 0.25002(7) 0.0664(11) Uani 0.494(4) 1 d P A 2
C88 C 0.086(2) -0.2266(10) 0.1703(3) 0.057(4) Uani 0.506(4) 1 d P A 1
C86A C 0.2955(14) -0.1521(7) 0.2192(3) 0.054(3) Uani 0.494(4) 1 d P A 2
C86 C 0.0537(14) -0.1520(7) 0.2197(3) 0.056(3) Uani 0.506(4) 1 d P A 1
C87 C 0.0597(14) -0.1469(7) 0.1845(3) 0.058(3) Uani 0.506(4) 1 d P A 1
H87 H 0.0471 -0.0953 0.1723 0.069 Uiso 0.506(4) 1 calc PR A 1
C87A C 0.2939(15) -0.1470(8) 0.1840(3) 0.061(3) Uani 0.494(4) 1 d P A 2
H87A H 0.3585 -0.0959 0.1717 0.074 Uiso 0.494(4) 1 calc PR A 2
S1A S 0.086(4) -0.3126(15) 0.2976(7) 0.064(5) Uani 0.494(4) 1 d P A 2
S2A S 0.089(2) -0.3082(10) 0.2003(4) 0.054(3) Uani 0.494(4) 1 d P A 2
C7 C 0.4401(10) 0.1136(6) 0.02833(18) 0.086(2) Uani 1 1 d . . .
C49 C 0.1727(10) 0.1134(5) 0.47150(18) 0.086(2) Uani 1 1 d . . .
C53 C 0.4405(10) 0.1134(5) 0.47158(18) 0.084(2) Uani 1 1 d . . .
C11 C 0.1738(10) 0.1128(5) 0.02835(18) 0.085(2) Uani 1 1 d . . .
C85 C 0.0788(17) -0.2358(7) 0.2331(3) 0.047(3) Uani 0.506(4) 1 d P A 1
C75 C -0.023(3) -0.5496(8) 0.1098(3) 0.168(8) Uani 1 1 d . . .
C79 C -0.080(3) -0.6575(9) 0.1028(4) 0.341(16) Uani 1 1 d . . .
H79A H 0.0005 -0.6759 0.0913 0.511 Uiso 1 1 calc R . .
H79B H -0.1730 -0.6726 0.0891 0.511 Uiso 1 1 calc R . .
H79C H -0.1044 -0.6925 0.1234 0.511 Uiso 1 1 calc R . .
C65 C -0.024(3) -0.5489(8) 0.3906(3) 0.162(8) Uani 1 1 d . . .
C69 C -0.084(3) -0.6567(8) 0.3979(4) 0.329(15) Uani 1 1 d . A .
H69A H -0.1674 -0.6694 0.4138 0.493 Uiso 1 1 calc R . .
H69B H 0.0005 -0.6775 0.4067 0.493 Uiso 1 1 calc R . .
H69C H -0.1220 -0.6915 0.3777 0.493 Uiso 1 1 calc R . .
C85A C 0.1874(17) -0.2344(7) 0.2328(3) 0.045(3) Uani 0.494(4) 1 d P A 2
C13 C 0.3473(18) 0.1945(11) -0.0570(3) 0.197(6) Uani 1 1 d . . .
H13A H 0.3800 0.2640 -0.0576 0.295 Uiso 1 1 calc R . .
H13B H 0.2475 0.1693 -0.0680 0.295 Uiso 1 1 calc R . .
H13C H 0.4241 0.1716 -0.0681 0.295 Uiso 1 1 calc R . .
C64 C -0.1236(16) -0.5016(8) 0.3872(3) 0.140(5) Uani 1 1 d . A .
H64 H -0.2292 -0.5357 0.3906 0.168 Uiso 1 1 calc R . .
C74 C 0.1242(19) -0.5007(8) 0.1133(2) 0.133(4) Uani 1 1 d . A .
H74 H 0.1970 -0.5340 0.1101 0.160 Uiso 1 1 calc R . .
C76 C -0.1253(15) -0.5011(8) 0.1132(2) 0.133(4) Uani 1 1 d . . .
H76 H -0.2311 -0.5345 0.1097 0.160 Uiso 1 1 calc R . .
C66 C 0.1255(19) -0.5004(8) 0.3870(2) 0.134(5) Uani 1 1 d . A .
H66 H 0.1976 -0.5340 0.3904 0.161 Uiso 1 1 calc R . .
C70 C 0.3597(12) -0.3440(10) 0.3745(3) 0.159(5) Uani 1 1 d . A .
H70A H 0.3729 -0.3043 0.3549 0.239 Uiso 1 1 calc R . .
H70B H 0.4206 -0.3878 0.3723 0.239 Uiso 1 1 calc R . .
H70C H 0.3948 -0.3035 0.3936 0.239 Uiso 1 1 calc R . .
C68 C -0.2057(12) -0.3446(10) 0.3745(3) 0.159(5) Uani 1 1 d . A .
H68A H -0.2035 -0.3061 0.3940 0.238 Uiso 1 1 calc R . .
H68B H -0.3095 -0.3891 0.3715 0.238 Uiso 1 1 calc R . .
H68C H -0.1778 -0.3032 0.3554 0.238 Uiso 1 1 calc R . .
C73 C 0.1843(12) -0.4014(6) 0.12156(18) 0.094(2) Uani 1 1 d . . .
C78 C 0.3590(13) -0.3466(10) 0.1249(3) 0.155(5) Uani 1 1 d . A .
H78A H 0.3932 -0.3055 0.1059 0.233 Uiso 1 1 calc R . .
H78B H 0.4174 -0.3920 0.1261 0.233 Uiso 1 1 calc R . .
H78C H 0.3765 -0.3079 0.1447 0.233 Uiso 1 1 calc R . .

loop_
_atom_site_aniso_label
_atom_site_aniso_U_11
_atom_site_aniso_U_22
_atom_site_aniso_U_33
_atom_site_aniso_U_23
_atom_site_aniso_U_13
_atom_site_aniso_U_12
Se2 0.1373(7) 0.0522(4) 0.0391(4) -0.0044(2) -0.0014(4) 0.0152(4)
Se1 0.1387(7) 0.0524(4) 0.0391(4) 0.0046(3) 0.0007(4) 0.0158(4)
N2 0.089(4) 0.044(2) 0.049(3) -0.002(2) 0.000(2) 0.013(2)
C29 0.089(4) 0.048(3) 0.043(3) -0.004(2) 0.000(3) 0.017(3)
C61 0.135(6) 0.054(3) 0.042(3) 0.004(3) 0.002(4) 0.018(4)
C21 0.092(5) 0.061(4) 0.072(4) 0.013(3) 0.009(4) 0.023(4)
C39 0.084(5) 0.063(4) 0.077(5) -0.011(3) 0.002(4) 0.015(4)
C37 0.151(9) 0.051(4) 0.083(5) -0.005(3) 0.000(5) 0.018(5)
N1 0.184(7) 0.051(3) 0.039(3) 0.001(2) -0.001(3) 0.018(3)
C20 0.072(4) 0.049(3) 0.055(4) 0.011(3) 0.002(3) 0.012(3)
C72 0.090(5) 0.056(3) 0.038(3) 0.004(2) -0.001(3) 0.019(3)
C45 0.118(6) 0.069(4) 0.044(4) -0.013(3) -0.005(4) 0.018(4)
N3 0.191(7) 0.050(3) 0.039(3) 0.000(2) 0.002(3) 0.018(4)
C63 0.108(7) 0.102(6) 0.060(5) -0.011(4) 0.013(4) 0.006(5)
C43 0.105(5) 0.049(3) 0.045(3) -0.004(3) -0.001(3) 0.015(3)
C30 0.152(7) 0.043(3) 0.048(4) -0.006(3) 0.000(4) 0.008(4)
C48 0.097(5) 0.062(4) 0.045(3) -0.009(3) -0.001(4) 0.020(3)
C57 0.126(6) 0.059(4) 0.040(3) -0.005(3) -0.004(3) 0.017(4)
C25 0.089(5) 0.063(4) 0.070(4) 0.011(3) -0.002(4) 0.018(4)
C19 0.074(4) 0.050(3) 0.052(3) 0.008(3) -0.001(3) 0.015(3)
C31 0.147(7) 0.041(3) 0.048(4) 0.005(3) 0.004(4) 0.012(4)
C62 0.093(5) 0.056(3) 0.041(3) -0.005(2) -0.003(3) 0.013(4)
C47 0.110(5) 0.067(4) 0.041(3) -0.009(3) -0.006(3) 0.022(4)
C2 0.112(5) 0.061(4) 0.046(3) -0.008(3) -0.004(3) 0.018(4)
C4 0.119(6) 0.064(4) 0.036(3) 0.008(3) -0.001(3) 0.020(4)
C58 0.102(5) 0.075(4) 0.042(3) -0.008(3) 0.000(3) 0.021(4)
C5 0.102(5) 0.065(4) 0.039(3) 0.009(3) -0.001(3) 0.016(3)
C77 0.105(7) 0.091(5) 0.061(4) 0.009(4) -0.006(4) 0.006(5)
C60 0.122(6) 0.060(4) 0.037(3) -0.003(3) -0.004(3) 0.016(4)
C33 0.073(4) 0.048(3) 0.052(3) -0.008(2) -0.004(3) 0.013(3)
C35 0.095(6) 0.065(4) 0.074(5) -0.012(3) -0.008(4) 0.028(4)
C3 0.103(5) 0.076(4) 0.035(3) 0.005(3) -0.003(3) 0.021(4)
C32 0.083(4) 0.055(3) 0.042(3) -0.001(2) 0.002(3) 0.016(3)
C46 0.114(6) 0.069(4) 0.049(4) -0.009(3) 0.000(4) 0.025(4)
C44 0.099(5) 0.054(3) 0.057(4) -0.012(3) -0.002(3) 0.016(3)
C16 0.121(6) 0.065(4) 0.054(4) 0.014(3) 0.003(4) 0.018(4)
C17 0.100(5) 0.058(4) 0.050(4) 0.012(3) 0.002(3) 0.017(3)
C18 0.099(5) 0.049(3) 0.045(3) 0.009(2) 0.004(3) 0.014(3)
C59 0.116(6) 0.062(4) 0.043(3) 0.005(3) 0.001(3) 0.022(4)
C71 0.128(6) 0.062(4) 0.030(3) -0.005(2) -0.002(3) 0.016(4)
C1 0.127(6) 0.061(4) 0.038(3) 0.002(3) 0.002(3) 0.018(4)
C24 0.098(6) 0.073(5) 0.091(6) 0.014(4) -0.010(5) -0.009(4)
C15 0.117(6) 0.066(4) 0.049(4) 0.014(3) 0.001(4) 0.018(4)
C6 0.100(5) 0.066(4) 0.040(3) 0.010(3) 0.001(3) 0.022(3)
C34 0.075(5) 0.051(3) 0.050(3) -0.009(2) -0.002(3) 0.013(3)
C67 0.133(8) 0.095(6) 0.062(4) -0.013(4) -0.023(4) 0.054(5)
C26 0.092(6) 0.102(6) 0.164(10) 0.034(6) 0.015(6) 0.025(5)
C27 0.091(6) 0.104(6) 0.161(9) 0.033(6) 0.009(6) 0.033(5)
C36 0.124(7) 0.069(5) 0.093(6) -0.006(4) -0.011(5) 0.046(5)
C38 0.100(6) 0.068(5) 0.087(5) -0.010(4) 0.010(4) -0.006(4)
C22 0.132(8) 0.072(5) 0.091(6) 0.012(4) 0.018(5) 0.050(5)
C28 0.270(14) 0.044(4) 0.131(8) -0.006(4) -0.010(8) 0.018(6)
C23 0.154(9) 0.053(4) 0.079(5) 0.003(3) -0.002(5) 0.014(5)
C40 0.084(6) 0.108(7) 0.175(10) -0.044(6) -0.015(6) 0.039(5)
C42 0.092(6) 0.104(7) 0.173(10) -0.043(6) -0.014(6) 0.031(5)
C41 0.290(15) 0.050(5) 0.130(9) 0.006(5) -0.007(9) 0.014(7)
C12 0.113(8) 0.155(9) 0.125(8) 0.010(7) 0.006(6) 0.042(7)
C14 0.115(8) 0.162(10) 0.121(8) 0.017(7) 0.000(6) 0.051(7)
C10 0.149(9) 0.139(8) 0.063(5) 0.021(5) -0.023(6) 0.050(6)
C56 0.119(8) 0.158(10) 0.117(8) -0.009(7) -0.009(6) 0.040(7)
C54 0.124(8) 0.149(9) 0.117(8) -0.007(6) 0.004(6) 0.047(7)
C8 0.136(8) 0.146(8) 0.064(5) 0.027(5) 0.035(5) 0.050(6)
C9 0.160(9) 0.138(8) 0.048(5) 0.028(5) 0.012(6) 0.046(7)
S2 0.100(8) 0.060(6) 0.039(5) 0.003(4) 0.009(5) 0.037(5)
C88A 0.063(10) 0.058(7) 0.038(6) 0.007(5) 0.000(7) 0.017(8)
C52 0.132(8) 0.147(8) 0.070(5) -0.027(5) -0.039(5) 0.046(6)
C50 0.144(8) 0.135(8) 0.066(5) -0.021(5) 0.029(6) 0.043(6)
C51 0.150(9) 0.130(8) 0.057(5) -0.028(5) -0.011(6) 0.036(6)
S1 0.081(7) 0.037(4) 0.036(4) 0.001(3) -0.008(3) 0.015(4)
C81 0.065(10) 0.073(9) 0.042(7) -0.007(5) -0.004(8) 0.021(9)
C84 0.060(9) 0.039(6) 0.042(6) -0.005(4) 0.005(6) 0.008(6)
C84A 0.058(9) 0.045(6) 0.042(7) 0.002(4) 0.005(7) 0.007(7)
C81A 0.072(11) 0.059(8) 0.038(7) -0.002(5) 0.002(8) 0.016(9)
C55 0.281(17) 0.235(15) 0.069(7) -0.079(8) -0.013(8) 0.061(12)
C80 0.102(8) 0.250(14) 0.139(10) 0.083(9) 0.011(7) 0.063(9)
C82A 0.080(9) 0.046(6) 0.040(6) -0.008(5) -0.002(6) 0.009(6)
C83A 0.063(7) 0.047(6) 0.043(6) -0.003(5) -0.003(5) 0.007(5)
C82 0.094(9) 0.042(6) 0.044(6) 0.003(4) 0.005(6) 0.025(6)
C83 0.078(8) 0.055(6) 0.049(7) 0.001(5) 0.005(6) 0.030(6)
S3 0.116(3) 0.0491(16) 0.0460(17) 0.0001(12) 0.0002(16) 0.0339(17)
S3A 0.089(3) 0.0484(17) 0.0446(17) 0.0008(12) 0.0005(15) -0.0044(15)
C88 0.076(11) 0.061(8) 0.034(6) 0.005(5) -0.006(7) 0.018(9)
C86A 0.065(8) 0.041(6) 0.048(6) -0.001(5) 0.001(5) 0.006(5)
C86 0.072(8) 0.043(6) 0.055(7) -0.001(5) -0.008(6) 0.022(5)
C87 0.085(9) 0.042(6) 0.049(6) -0.001(5) -0.005(6) 0.022(6)
C87A 0.083(9) 0.046(6) 0.042(6) 0.005(5) 0.001(6) 0.000(6)
S1A 0.078(7) 0.064(8) 0.040(6) -0.005(3) 0.002(6) 0.009(4)
S2A 0.067(5) 0.042(5) 0.041(5) -0.003(3) -0.012(4) 0.001(4)
C7 0.100(6) 0.096(5) 0.063(4) 0.012(4) 0.008(4) 0.029(4)
C49 0.101(6) 0.090(5) 0.063(4) -0.015(4) 0.002(4) 0.023(4)
C53 0.102(6) 0.090(5) 0.061(4) -0.014(4) -0.009(4) 0.030(4)
C11 0.096(6) 0.093(5) 0.063(4) 0.012(4) -0.002(4) 0.025(4)
C85 0.051(8) 0.038(6) 0.047(7) -0.002(4) 0.006(6) 0.005(6)
C75 0.33(2) 0.060(7) 0.087(7) -0.012(5) -0.007(10) 0.021(9)
C79 0.68(5) 0.070(7) 0.214(17) -0.069(9) -0.02(2) 0.025(14)
C65 0.32(2) 0.062(7) 0.078(7) 0.000(5) -0.009(10) 0.023(9)
C69 0.67(4) 0.071(7) 0.168(14) 0.059(8) -0.008(19) -0.003(14)
C85A 0.049(8) 0.041(6) 0.041(6) 0.003(4) 0.007(6) 0.010(6)
C13 0.278(17) 0.233(15) 0.068(7) 0.070(8) 0.015(8) 0.063(12)
C64 0.174(11) 0.092(8) 0.094(7) -0.006(6) 0.040(7) -0.045(7)
C74 0.256(15) 0.087(7) 0.083(6) 0.002(5) 0.032(8) 0.092(8)
C76 0.160(10) 0.097(8) 0.088(7) 0.005(6) -0.031(7) -0.041(7)
C66 0.252(15) 0.092(7) 0.089(7) -0.010(6) -0.047(9) 0.097(9)
C70 0.110(8) 0.252(14) 0.131(9) -0.084(9) -0.046(7) 0.079(9)
C68 0.096(7) 0.252(14) 0.142(10) -0.074(9) -0.010(6) 0.073(9)
C73 0.138(8) 0.096(6) 0.058(4) 0.011(4) 0.016(4) 0.052(6)
C78 0.125(9) 0.224(13) 0.131(9) 0.070(9) 0.043(7) 0.075(9)

loop_
_atom_type_symbol
_atom_type_description
_atom_type_scat_dispersion_real
_atom_type_scat_dispersion_imag
_atom_type_scat_source
C C 0.0033 0.0016 'International Tables Vol C Tables 4.2.6.8 and 6.1.1.4'
H H 0.0000 0.0000 'International Tables Vol C Tables 4.2.6.8 and 6.1.1.4'
N N 0.0061 0.0033 'International Tables Vol C Tables 4.2.6.8 and 6.1.1.4'
S S 0.1246 0.1234 'International Tables Vol C Tables 4.2.6.8 and 6.1.1.4'
Se Se -0.0929 2.2259 'International Tables Vol C Tables 4.2.6.8 and 6.1.1.4'

loop_
_geom_angle_atom_site_label_1
_geom_angle_atom_site_label_2
_geom_angle_atom_site_label_3
_geom_angle
C46 Se2 C43 87.0(3)
C15 Se1 C18 86.9(3)
C29 N2 C32 111.5(5)
C29 N2 H2A 124.3
C32 N2 H2A 124.3
N2 C29 C30 105.5(5)
N2 C29 C19 117.8(5)
C30 C29 C19 136.7(5)
C60 C61 C81A 121.7(8)
C60 C61 C81 121.9(8)
C81A C61 C81 34.8(6)
C60 C61 C62 118.3(5)
C81A C61 C62 116.9(7)
C81 C61 C62 116.7(7)
C20 C21 C22 119.6(7)
C20 C21 C27 121.4(6)
C22 C21 C27 118.9(7)
C34 C39 C38 119.4(7)
C34 C39 C42 121.1(6)
C38 C39 C42 119.6(7)
C36 C37 C38 118.4(7)
C36 C37 C41 120.7(10)
C38 C37 C41 120.9(10)
C4 N1 C1 106.6(5)
C25 C20 C21 119.0(6)
C25 C20 C19 120.1(6)
C21 C20 C19 120.7(6)
C77 C72 C73 119.4(7)
C77 C72 C71 120.4(7)
C73 C72 C71 120.1(7)
C44 C45 C46 116.9(6)
C44 C45 H45 121.5
C46 C45 H45 121.5
C57 N3 C60 106.9(5)
C62 C63 C64 115.7(9)
C62 C63 C68 118.3(8)
C64 C63 C68 126.0(10)
C33 C43 C44 125.8(5)
C33 C43 Se2 125.9(4)
C44 C43 Se2 108.3(4)
C29 C30 C31 108.8(5)
C29 C30 H30 125.6
C31 C30 H30 125.6
C53 C48 C49 119.8(6)
C53 C48 C47 120.4(6)
C49 C48 C47 119.8(6)
N3 C57 C47 125.0(6)
N3 C57 C58 110.9(5)
C47 C57 C58 124.2(5)
C20 C25 C24 119.7(7)
C20 C25 C26 121.8(6)
C24 C25 C26 118.5(7)
C18 C19 C29 126.4(5)
C18 C19 C20 120.0(5)
C29 C19 C20 113.6(5)
C32 C31 C30 108.2(5)
C32 C31 H31 125.9
C30 C31 H31 125.9
C63 C62 C67 119.8(7)
C63 C62 C61 119.9(7)
C67 C62 C61 120.2(7)
C46 C47 C57 123.1(5)
C46 C47 C48 118.1(6)
C57 C47 C48 118.7(5)
C3 C2 C1 106.1(5)
C3 C2 H2 127.0
C1 C2 H2 127.0
N1 C4 C5 124.8(6)
N1 C4 C3 110.1(5)
C5 C4 C3 125.0(5)
C59 C58 C57 105.9(5)
C59 C58 H58 127.1
C57 C58 H58 127.1
C15 C5 C4 122.4(5)
C15 C5 C6 118.4(6)
C4 C5 C6 119.2(5)
C72 C77 C76 117.2(9)
C72 C77 C80 119.0(8)
C76 C77 C80 123.8(10)
N3 C60 C61 125.6(5)
N3 C60 C59 109.9(5)
C61 C60 C59 124.6(6)
C43 C33 C32 126.5(5)
C43 C33 C34 120.2(5)
C32 C33 C34 113.3(5)
C34 C35 C36 118.6(7)
C34 C35 C40 121.7(6)
C36 C35 C40 119.7(7)
C2 C3 C4 107.1(5)
C2 C3 H3 126.4
C4 C3 H3 126.4
N2 C32 C31 106.0(5)
N2 C32 C33 118.1(5)
C31 C32 C33 135.9(5)
C47 C46 C45 126.6(6)
C47 C46 Se2 123.9(5)
C45 C46 Se2 109.5(5)
C45 C44 C43 118.3(6)
C45 C44 H44 120.9
C43 C44 H44 120.9
C17 C16 C15 116.3(6)
C17 C16 H16 121.9
C15 C16 H16 121.9
C16 C17 C18 119.0(6)
C16 C17 H17 120.5
C18 C17 H17 120.5
C19 C18 C17 126.3(5)
C19 C18 Se1 125.6(4)
C17 C18 Se1 108.2(4)
C58 C59 C60 106.5(6)
C58 C59 H59 126.7
C60 C59 H59 126.7
C1 C71 C72 120.2(5)
C1 C71 C88 121.5(7)
C72 C71 C88 115.6(7)
C1 C71 C88A 121.0(7)
C72 C71 C88A 115.7(7)
C88 C71 C88A 34.4(5)
N1 C1 C71 126.1(5)
N1 C1 C2 110.1(5)
C71 C1 C2 123.8(6)
C23 C24 C25 121.9(8)
C23 C24 H24 119.0
C25 C24 H24 119.0
C5 C15 C16 125.7(6)
C5 C15 Se1 124.6(5)
C16 C15 Se1 109.7(5)
C11 C6 C7 119.6(6)
C11 C6 C5 120.0(7)
C7 C6 C5 120.3(6)
C35 C34 C39 119.6(6)
C35 C34 C33 119.7(6)
C39 C34 C33 120.4(6)
C66 C67 C62 115.9(9)
C66 C67 C70 126.1(10)
C62 C67 C70 118.0(8)
C25 C26 H26A 109.5
C25 C26 H26B 109.5
H26A C26 H26B 109.5
C25 C26 H26C 109.5
H26A C26 H26C 109.5
H26B C26 H26C 109.5
C21 C27 H27A 109.5
C21 C27 H27B 109.5
H27A C27 H27B 109.5
C21 C27 H27C 109.5
H27A C27 H27C 109.5
H27B C27 H27C 109.5
C37 C36 C35 122.8(7)
C37 C36 H36 118.6
C35 C36 H36 118.6
C37 C38 C39 121.2(7)
C37 C38 H38 119.4
C39 C38 H38 119.4
C23 C22 C21 122.6(8)
C23 C22 H22 118.7
C21 C22 H22 118.7
C23 C28 H28A 109.5
C23 C28 H28B 109.5
H28A C28 H28B 109.5
C23 C28 H28C 109.5
H28A C28 H28C 109.5
H28B C28 H28C 109.5
C22 C23 C24 117.2(7)
C22 C23 C28 121.9(10)
C24 C23 C28 120.9(10)
C35 C40 H40A 109.5
C35 C40 H40B 109.5
H40A C40 H40B 109.5
C35 C40 H40C 109.5
H40A C40 H40C 109.5
H40B C40 H40C 109.5
C39 C42 H42A 109.5
C39 C42 H42B 109.5
H42A C42 H42B 109.5
C39 C42 H42C 109.5
H42A C42 H42C 109.5
H42B C42 H42C 109.5
C37 C41 H41A 109.5
C37 C41 H41B 109.5
H41A C41 H41B 109.5
C37 C41 H41C 109.5
H41A C41 H41C 109.5
H41B C41 H41C 109.5
C7 C12 H12A 109.5
C7 C12 H12B 109.5
H12A C12 H12B 109.5
C7 C12 H12C 109.5
H12A C12 H12C 109.5
H12B C12 H12C 109.5
C11 C14 H14A 109.5
C11 C14 H14B 109.5
H14A C14 H14B 109.5
C11 C14 H14C 109.5
H14A C14 H14C 109.5
H14B C14 H14C 109.5
C9 C10 C11 123.0(8)
C9 C10 H10 118.5
C11 C10 H10 118.5
C53 C56 H56A 109.5
C53 C56 H56B 109.5
H56A C56 H56B 109.5
C53 C56 H56C 109.5
H56A C56 H56C 109.5
H56B C56 H56C 109.5
C49 C54 H54A 109.5
C49 C54 H54B 109.5
H54A C54 H54B 109.5
C49 C54 H54C 109.5
H54A C54 H54C 109.5
H54B C54 H54C 109.5
C9 C8 C7 123.9(8)
C9 C8 H8 118.0
C7 C8 H8 118.0
C8 C9 C10 116.7(8)
C8 C9 C13 122.5(11)
C10 C9 C13 120.8(11)
C85 S2 C88 91.7(11)
C87A C88A C71 132.2(11)
C87A C88A S2A 112.2(10)
C71 C88A S2A 115.2(10)
C51 C52 C53 123.2(8)
C51 C52 H52 118.4
C53 C52 H52 118.4
C51 C50 C49 122.4(8)
C51 C50 H50 118.8
C49 C50 H50 118.8
C52 C51 C50 116.8(8)
C52 C51 C55 122.0(11)
C50 C51 C55 121.2(11)
C81 S1 C84 93.7(9)
C82 C81 C61 132.9(11)
C82 C81 S1 111.6(11)
C61 C81 S1 114.7(12)
C85 C84 C83 112.3(10)
C85 C84 S1 139.6(12)
C83 C84 S1 108.1(11)
C85A C84A C83A 112.0(11)
C85A C84A S1A 136.6(15)
C83A C84A S1A 111.4(14)
C82A C81A C61 133.4(11)
C82A C81A S1A 110.0(11)
C61 C81A S1A 116.3(11)
C51 C55 H55A 109.5
C51 C55 H55B 109.5
H55A C55 H55B 109.5
C51 C55 H55C 109.5
H55A C55 H55C 109.5
H55B C55 H55C 109.5
C77 C80 H80A 109.5
C77 C80 H80B 109.5
H80A C80 H80B 109.5
C77 C80 H80C 109.5
H80A C80 H80C 109.5
H80B C80 H80C 109.5
C81A C82A C83A 113.0(10)
C81A C82A H82A 123.5
C83A C82A H82A 123.5
C84A C83A C82A 114.1(10)
C84A C83A S3A 112.2(8)
C82A C83A S3A 133.6(8)
C81 C82 C83 112.6(10)
C81 C82 H82 123.7
C83 C82 H82 123.7
C84 C83 C82 114.0(10)
C84 C83 S3 112.4(8)
C82 C83 S3 133.6(8)
C86 S3 C83 90.5(5)
C83A S3A C86A 90.6(5)
C87 C88 C71 133.0(11)
C87 C88 S2 110.7(10)
C71 C88 S2 115.7(11)
C85A C86A C87A 114.9(10)
C85A C86A S3A 111.4(8)
C87A C86A S3A 133.7(8)
C85 C86 C87 114.5(9)
C85 C86 S3 112.3(8)
C87 C86 S3 133.3(8)
C88 C87 C86 112.6(10)
C88 C87 H87 123.7
C86 C87 H87 123.7
C88A C87A C86A 111.7(10)
C88A C87A H87A 124.2
C86A C87A H87A 124.2
C84A S1A C81A 91.1(14)
C88A S2A C85A 92.7(8)
C6 C7 C8 118.3(8)
C6 C7 C12 120.0(7)
C8 C7 C12 121.7(8)
C48 C49 C50 118.9(8)
C48 C49 C54 120.8(7)
C50 C49 C54 120.3(8)
C48 C53 C52 118.9(8)
C48 C53 C56 120.0(7)
C52 C53 C56 121.2(8)
C6 C11 C10 118.4(8)
C6 C11 C14 120.4(7)
C10 C11 C14 121.2(8)
C84 C85 C86 112.5(10)
C84 C85 S2 137.1(12)
C86 C85 S2 110.4(11)
C74 C75 C76 116.8(11)
C74 C75 C79 123(2)
C76 C75 C79 120(2)
C75 C79 H79A 109.5
C75 C79 H79B 109.5
H79A C79 H79B 109.5
C75 C79 H79C 109.5
H79A C79 H79C 109.5
H79B C79 H79C 109.5
C64 C65 C66 117.4(12)
C64 C65 C69 119(2)
C66 C65 C69 123.6(19)
C65 C69 H69A 109.5
C65 C69 H69B 109.5
H69A C69 H69B 109.5
C65 C69 H69C 109.5
H69A C69 H69C 109.5
H69B C69 H69C 109.5
C84A C85A C86A 113.7(10)
C84A C85A S2A 137.8(11)
C86A C85A S2A 108.5(9)
C9 C13 H13A 109.5
C9 C13 H13B 109.5
H13A C13 H13B 109.5
C9 C13 H13C 109.5
H13A C13 H13C 109.5
H13B C13 H13C 109.5
C65 C64 C63 125.6(12)
C65 C64 H64 117.2
C63 C64 H64 117.2
C75 C74 C73 125.8(12)
C75 C74 H74 117.1
C73 C74 H74 117.1
C75 C76 C77 124.4(12)
C75 C76 H76 117.8
C77 C76 H76 117.8
C65 C66 C67 125.5(12)
C65 C66 H66 117.3
C67 C66 H66 117.3
C67 C70 H70A 109.5
C67 C70 H70B 109.5
H70A C70 H70B 109.5
C67 C70 H70C 109.5
H70A C70 H70C 109.5
H70B C70 H70C 109.5
C63 C68 H68A 109.5
C63 C68 H68B 109.5
H68A C68 H68B 109.5
C63 C68 H68C 109.5
H68A C68 H68C 109.5
H68B C68 H68C 109.5
C72 C73 C74 116.3(9)
C72 C73 C78 119.8(8)
C74 C73 C78 123.9(10)
C73 C78 H78A 109.5
C73 C78 H78B 109.5
H78A C78 H78B 109.5
C73 C78 H78C 109.5
H78A C78 H78C 109.5
H78B C78 H78C 109.5

loop_
_geom_bond_atom_site_label_1
_geom_bond_atom_site_label_2
_geom_bond_distance
Se2 C46 1.894(6)
Se2 C43 1.914(6)
Se1 C15 1.886(6)
Se1 C18 1.916(6)
N2 C29 1.368(7)
N2 C32 1.371(7)
N2 H2A 0.8600
C29 C30 1.379(8)
C29 C19 1.441(8)
C61 C60 1.385(8)
C61 C81A 1.475(15)
C61 C81 1.484(15)
C61 C62 1.485(8)
C21 C20 1.373(9)
C21 C22 1.392(10)
C21 C27 1.510(11)
C39 C34 1.383(9)
C39 C38 1.395(10)
C39 C42 1.508(10)
C37 C36 1.342(12)
C37 C38 1.372(11)
C37 C41 1.534(10)
N1 C4 1.320(7)
N1 C1 1.378(8)
C20 C25 1.373(9)
C20 C19 1.489(8)
C72 C77 1.381(10)
C72 C73 1.402(10)
C72 C71 1.471(8)
C45 C44 1.318(9)
C45 C46 1.409(9)
C45 H45 0.9300
N3 C57 1.307(7)
N3 C60 1.378(8)
C63 C62 1.402(10)
C63 C64 1.421(14)
C63 C68 1.551(13)
C43 C33 1.358(8)
C43 C44 1.406(8)
C30 C31 1.389(8)
C30 H30 0.9300
C48 C53 1.380(10)
C48 C49 1.386(10)
C48 C47 1.509(8)
C57 C47 1.424(9)
C57 C58 1.460(9)
C25 C24 1.400(10)
C25 C26 1.512(11)
C19 C18 1.368(8)
C31 C32 1.376(8)
C31 H31 0.9300
C62 C67 1.408(10)
C47 C46 1.379(9)
C2 C3 1.331(8)
C2 C1 1.441(8)
C2 H2 0.9300
C4 C5 1.418(8)
C4 C3 1.464(9)
C58 C59 1.351(8)
C58 H58 0.9300
C5 C15 1.385(9)
C5 C6 1.507(8)
C77 C76 1.419(14)
C77 C80 1.530(13)
C60 C59 1.428(8)
C33 C32 1.445(8)
C33 C34 1.502(8)
C35 C34 1.381(9)
C35 C36 1.395(10)
C35 C40 1.511(11)
C3 H3 0.9300
C44 H44 0.9300
C16 C17 1.305(9)
C16 C15 1.423(9)
C16 H16 0.9300
C17 C18 1.403(8)
C17 H17 0.9300
C59 H59 0.9300
C71 C1 1.384(8)
C71 C88 1.499(14)
C71 C88A 1.508(14)
C24 C23 1.368(12)
C24 H24 0.9300
C6 C11 1.373(10)
C6 C7 1.374(10)
C67 C66 1.408(14)
C67 C70 1.529(13)
C26 H26A 0.9600
C26 H26B 0.9600
C26 H26C 0.9600
C27 H27A 0.9600
C27 H27B 0.9600
C27 H27C 0.9600
C36 H36 0.9300
C38 H38 0.9300
C22 C23 1.355(12)
C22 H22 0.9300
C28 C23 1.517(10)
C28 H28A 0.9600
C28 H28B 0.9600
C28 H28C 0.9600
C40 H40A 0.9600
C40 H40B 0.9600
C40 H40C 0.9600
C42 H42A 0.9600
C42 H42B 0.9600
C42 H42C 0.9600
C41 H41A 0.9600
C41 H41B 0.9600
C41 H41C 0.9600
C12 C7 1.536(12)
C12 H12A 0.9600
C12 H12B 0.9600
C12 H12C 0.9600
C14 C11 1.534(12)
C14 H14A 0.9600
C14 H14B 0.9600
C14 H14C 0.9600
C10 C9 1.354(13)
C10 C11 1.390(11)
C10 H10 0.9300
C56 C53 1.514(12)
C56 H56A 0.9600
C56 H56B 0.9600
C56 H56C 0.9600
C54 C49 1.518(12)
C54 H54A 0.9600
C54 H54B 0.9600
C54 H54C 0.9600
C8 C9 1.331(12)
C8 C7 1.385(10)
C8 H8 0.9300
C9 C13 1.519(11)
S2 C85 1.724(19)
S2 C88 1.80(2)
C88A C87A 1.365(18)
C88A S2A 1.72(2)
C52 C51 1.362(13)
C52 C53 1.385(10)
C52 H52 0.9300
C50 C51 1.376(13)
C50 C49 1.391(10)
C50 H50 0.9300
C51 C55 1.507(11)
S1 C81 1.71(3)
S1 C84 1.74(2)
C81 C82 1.368(18)
C84 C85 1.370(15)
C84 C83 1.409(15)
C84A C85A 1.371(15)
C84A C83A 1.406(16)
C84A S1A 1.72(2)
C81A C82A 1.371(18)
C81A S1A 1.83(4)
C55 H55A 0.9600
C55 H55B 0.9600
C55 H55C 0.9600
C80 H80A 0.9600
C80 H80B 0.9600
C80 H80C 0.9600
C82A C83A 1.423(15)
C82A H82A 0.9300
C83A S3A 1.723(11)
C82 C83 1.420(15)
C82 H82 0.9300
C83 S3 1.721(11)
S3 C86 1.721(11)
S3A C86A 1.733(11)
C88 C87 1.372(17)
C86A C85A 1.394(15)
C86A C87A 1.416(15)
C86 C85 1.410(15)
C86 C87 1.416(15)
C87 H87 0.9300
C87A H87A 0.9300
S2A C85A 1.743(17)
C75 C74 1.30(2)
C75 C76 1.320(19)
C75 C79 1.517(15)
C79 H79A 0.9600
C79 H79B 0.9600
C79 H79C 0.9600
C65 C64 1.291(19)
C65 C66 1.307(19)
C65 C69 1.518(15)
C69 H69A 0.9600
C69 H69B 0.9600
C69 H69C 0.9600
C13 H13A 0.9600
C13 H13B 0.9600
C13 H13C 0.9600
C64 H64 0.9300
C74 C73 1.412(13)
C74 H74 0.9300
C76 H76 0.9300
C66 H66 0.9300
C70 H70A 0.9600
C70 H70B 0.9600
C70 H70C 0.9600
C68 H68A 0.9600
C68 H68B 0.9600
C68 H68C 0.9600
C73 C78 1.523(13)
C78 H78A 0.9600
C78 H78B 0.9600
C78 H78C 0.9600

loop_
_platon_squeeze_void_nr
_platon_squeeze_void_average_x
_platon_squeeze_void_average_y
_platon_squeeze_void_average_z
_platon_squeeze_void_volume
_platon_squeeze_void_count_electrons
_platon_squeeze_void_content
1 0.074 0.500 0.000 395 37 ' '
2 -0.224 0.051 0.249 404 76 ' '
3 -0.003 0.495 0.250 26 4 ' '
4 -0.047 0.500 0.500 393 39 ' '
5 0.223 0.949 0.751 405 80 ' '
6 0.003 0.505 0.750 25 4 ' '
